data_7050089
loop_
_publ_author_name
'Kennedy, Alan R.'
'Brown, Karen G.'
'Graham, Duncan'
'Kirkhouse, Jennifer B.'
'Kittner, Madeleine'
'Major, Claire'
'McHugh, Callum J.'
'Murdoch, Paul'
'Smith, W. Ewen'

_publ_section_title
;
 Chromophore containing bipyridyl ligands. Part 1: supramolecular
 solid-state structure of Ag(i) complexes
;
_journal_issue 6
_journal_name_full 'New Journal of Chemistry'
_journal_page_first 826
_journal_paper_doi 10.1039/b500698h
_journal_volume 29
_journal_year 2005
_chemical_formula_sum 'C12 H10 Ag N5 O3'
_chemical_formula_weight 380.12
_chemical_name_systematic
;
?
;
_space_group_IT_number 14
_symmetry_cell_setting monoclinic
_symmetry_space_group_name_Hall '-P 2yab'
_symmetry_space_group_name_H-M 'P 1 21/a 1'
_atom_sites_solution_hydrogens geom
_atom_sites_solution_primary direct
_atom_sites_solution_secondary difmap
_audit_creation_method SHELXL-97
_cell_angle_alpha 90.00
_cell_angle_beta 97.568(13)
_cell_angle_gamma 90.00
_cell_formula_units_Z 4
_cell_length_a 6.7441(12)
_cell_length_b 13.452(2)
_cell_length_c 15.028(2)
_cell_measurement_reflns_used 24
_cell_measurement_temperature 123(2)
_cell_measurement_theta_max 8.93
_cell_measurement_theta_min 5.74
_cell_volume 1351.5(4)
_computing_data_collection 'MSC-Rigaku diff control'
_computing_data_reduction texsan
_computing_structure_refinement 'SHELXL-97 (Sheldrick, 1997)'
_computing_structure_solution SIR
_diffrn_ambient_temperature 123(2)
_diffrn_measured_fraction_theta_full 0.931
_diffrn_measured_fraction_theta_max 0.931
_diffrn_measurement_device_type 'Rigaku AFC7S Diffractometer'
_diffrn_measurement_method \w/2\q
_diffrn_radiation_monochromator graphite
_diffrn_radiation_source 'fine-focus sealed tube'
_diffrn_radiation_type MoK\a
_diffrn_radiation_wavelength 0.71069
_diffrn_reflns_av_R_equivalents 0.0354
_diffrn_reflns_av_sigmaI/netI 0.0589
_diffrn_reflns_limit_h_max 8
_diffrn_reflns_limit_h_min 0
_diffrn_reflns_limit_k_max 17
_diffrn_reflns_limit_k_min 0
_diffrn_reflns_limit_l_max 19
_diffrn_reflns_limit_l_min -19
_diffrn_reflns_number 3284
_diffrn_reflns_theta_full 27.49
_diffrn_reflns_theta_max 27.49
_diffrn_reflns_theta_min 2.73
_diffrn_standards_decay_% 0
_diffrn_standards_interval_count 150
_diffrn_standards_number 3
_exptl_absorpt_coefficient_mu 1.509
_exptl_absorpt_correction_T_max 1.000
_exptl_absorpt_correction_T_min 0.864
_exptl_absorpt_correction_type psi-scan
_exptl_crystal_colour yellow
_exptl_crystal_density_diffrn 1.868
_exptl_crystal_density_method 'not measured'
_exptl_crystal_description prism
_exptl_crystal_F_000 752
_exptl_crystal_size_max 0.20
_exptl_crystal_size_mid 0.20
_exptl_crystal_size_min 0.15
_refine_diff_density_max 0.525
_refine_diff_density_min -0.787
_refine_diff_density_rms 0.111
_refine_ls_extinction_method none
_refine_ls_goodness_of_fit_ref 1.046
_refine_ls_hydrogen_treatment refall
_refine_ls_matrix_type full
_refine_ls_number_parameters 230
_refine_ls_number_reflns 3019
_refine_ls_number_restraints 0
_refine_ls_restrained_S_all 1.046
_refine_ls_R_factor_all 0.0463
_refine_ls_R_factor_gt 0.0347
_refine_ls_shift/su_max 0.001
_refine_ls_shift/su_mean 0.000
_refine_ls_structure_factor_coef Fsqd
_refine_ls_weighting_details 'w=1/[\s^2^(Fo^2^)+(0.0056P)^2^+1.2435P] where P=(Fo^2^+2Fc^2^)/3'
_refine_ls_weighting_scheme calc
_refine_ls_wR_factor_gt 0.0834
_refine_ls_wR_factor_ref 0.0862
_reflns_number_gt 2565
_reflns_number_total 3019
_reflns_threshold_expression I>2sigma(I)
_cod_data_source_file b500698h.txt
_cod_data_source_block agab
_cod_depositor_comments
;
The following automatic conversions were performed:

'_exptl_absorpt_correction_type' tag value 'psi-scans' was replaced
with 'psi-scan' value.

Automatic conversion script
Id: cif_fix_values 1646 2011-03-28 12:23:43Z adriana 

The following automatic conversions were performed:

'_refine_ls_weighting_scheme' value 'calc
w=1/[\s^2^(Fo^2^)+(0.0056P)^2^+1.2435P] where P=(Fo^2^+2Fc^2^)/3' was
changed to 'calc'. New tag '_refine_ls_weighting_details' was
created. The value of the new tag was set to
'w=1/[\s^2^(Fo^2^)+(0.0056P)^2^+1.2435P] where P=(Fo^2^+2Fc^2^)/3'.

Automatic conversion script
Id: cif_fix_values 3143 2015-03-26 13:38:13Z robertas 
;
_cod_original_sg_symbol_H-M P21/a
_cod_database_code 7050089

loop_
_symmetry_equiv_pos_as_xyz
'x, y, z'
'-x+1/2, y+1/2, -z'
'-x, -y, -z'
'x-1/2, -y-1/2, z'

loop_
_atom_site_label
_atom_site_type_symbol
_atom_site_fract_x
_atom_site_fract_y
_atom_site_fract_z
_atom_site_U_iso_or_equiv
_atom_site_adp_type
_atom_site_occupancy
_atom_site_calc_flag
_atom_site_refinement_flags
_atom_site_disorder_assembly
_atom_site_disorder_group
Ag1 Ag -0.75358(4) 0.13407(2) -0.237384(15) 0.02055(10) Uani 1 d . . .
O1 O -0.3716(4) 0.1775(2) -0.26984(16) 0.0257(5) Uani 1 d . . .
O2 O -0.3168(5) 0.0210(2) -0.28296(19) 0.0367(7) Uani 1 d . . .
O3 O -0.1234(4) 0.1086(3) -0.18563(18) 0.0398(8) Uani 1 d . . .
N1 N -0.6473(4) 0.1269(2) -0.09406(18) 0.0190(6) Uani 1 d . . .
N2 N -0.2515(5) 0.1612(3) 0.21230(19) 0.0278(7) Uani 1 d . . .
N3 N -0.2091(5) 0.1631(3) 0.30666(19) 0.0275(7) Uani 1 d . . .
N4 N 0.1528(4) 0.1239(2) 0.61831(18) 0.0183(6) Uani 1 d . . .
N5 N -0.2685(4) 0.1017(3) -0.24595(17) 0.0209(6) Uani 1 d . . .
C1 C -0.4737(5) 0.1720(3) -0.0642(2) 0.0205(7) Uani 1 d . . .
C2 C -0.3947(5) 0.1735(3) 0.0257(2) 0.0223(7) Uani 1 d . . .
C3 C -0.5011(5) 0.1297(2) 0.0888(2) 0.0191(7) Uani 1 d . . .
C4 C -0.6812(6) 0.0827(3) 0.0579(2) 0.0222(7) Uani 1 d . . .
C5 C -0.7476(5) 0.0827(3) -0.0342(2) 0.0218(7) Uani 1 d . . .
C6 C -0.4274(6) 0.1328(3) 0.1852(2) 0.0238(7) Uani 1 d . . .
C7 C -0.0378(6) 0.1299(3) 0.3359(2) 0.0221(7) Uani 1 d . . .
C8 C 0.0270(5) 0.1278(2) 0.4331(2) 0.0189(7) Uani 1 d . . .
C9 C 0.2119(5) 0.0881(3) 0.4678(2) 0.0223(7) Uani 1 d . . .
C10 C 0.2685(5) 0.0871(3) 0.5606(2) 0.0206(7) Uani 1 d . . .
C11 C -0.0257(5) 0.1635(3) 0.5843(2) 0.0195(7) Uani 1 d . . .
C12 C -0.0934(5) 0.1653(3) 0.4938(2) 0.0205(7) Uani 1 d . . .
H1 H -0.407(6) 0.200(3) -0.106(3) 0.025(10) Uiso 1 d . . .
H2 H -0.279(6) 0.203(3) 0.047(3) 0.028(11) Uiso 1 d . . .
H3 H -0.757(5) 0.056(3) 0.095(2) 0.013(9) Uiso 1 d . . .
H4 H -0.881(7) 0.050(3) -0.060(3) 0.036(12) Uiso 1 d . . .
H5 H -0.523(8) 0.121(3) 0.222(3) 0.048(15) Uiso 1 d . . .
H6 H 0.045(6) 0.107(3) 0.301(3) 0.019(10) Uiso 1 d . . .
H7 H 0.301(6) 0.059(3) 0.431(2) 0.020(10) Uiso 1 d . . .
H8 H 0.392(5) 0.064(3) 0.584(2) 0.007(8) Uiso 1 d . . .
H9 H -0.101(5) 0.191(3) 0.625(2) 0.009(8) Uiso 1 d . . .
H10 H -0.230(6) 0.193(3) 0.476(3) 0.029(11) Uiso 1 d . . .

loop_
_atom_site_aniso_label
_atom_site_aniso_U_11
_atom_site_aniso_U_22
_atom_site_aniso_U_33
_atom_site_aniso_U_23
_atom_site_aniso_U_13
_atom_site_aniso_U_12
Ag1 0.02177(15) 0.03035(16) 0.00779(14) 0.00015(9) -0.00458(9) 0.00017(11)
O1 0.0273(13) 0.0275(14) 0.0220(12) 0.0054(10) 0.0021(10) 0.0032(11)
O2 0.0473(17) 0.0265(15) 0.0364(16) -0.0045(12) 0.0063(13) 0.0008(14)
O3 0.0190(13) 0.073(2) 0.0251(14) 0.0074(14) -0.0059(11) 0.0011(14)
N1 0.0221(14) 0.0239(15) 0.0088(12) -0.0003(10) -0.0057(11) 0.0009(12)
N2 0.0304(17) 0.0431(19) 0.0078(12) -0.0004(13) -0.0050(11) -0.0009(15)
N3 0.0292(17) 0.0405(19) 0.0107(13) 0.0013(12) -0.0046(12) -0.0007(15)
N4 0.0227(14) 0.0221(15) 0.0088(12) -0.0007(10) -0.0031(10) 0.0019(12)
N5 0.0183(14) 0.0317(16) 0.0126(12) 0.0042(12) 0.0018(10) -0.0018(12)
C1 0.0229(17) 0.0243(17) 0.0129(15) 0.0018(13) -0.0030(13) -0.0045(14)
C2 0.0215(17) 0.0295(19) 0.0140(15) 0.0001(13) -0.0054(13) -0.0046(15)
C3 0.0249(17) 0.0199(16) 0.0111(14) 0.0017(11) -0.0031(12) 0.0035(14)
C4 0.0291(18) 0.0250(19) 0.0118(14) 0.0029(13) 0.0001(13) -0.0075(15)
C5 0.0243(17) 0.0262(19) 0.0133(15) 0.0049(13) -0.0035(13) -0.0057(15)
C6 0.0268(18) 0.0306(19) 0.0122(15) 0.0027(13) -0.0038(14) 0.0002(15)
C7 0.0266(18) 0.0283(19) 0.0104(15) -0.0022(13) -0.0011(13) -0.0010(15)
C8 0.0237(17) 0.0181(16) 0.0128(15) 0.0001(11) -0.0049(13) -0.0007(13)
C9 0.0264(18) 0.0279(19) 0.0118(14) -0.0034(13) 0.0003(13) 0.0049(15)
C10 0.0222(17) 0.0241(18) 0.0137(15) -0.0013(13) -0.0046(12) 0.0047(15)
C11 0.0195(16) 0.0237(17) 0.0143(15) -0.0024(12) -0.0011(12) 0.0029(14)
C12 0.0202(16) 0.0233(17) 0.0161(15) 0.0001(13) -0.0051(13) 0.0028(14)

loop_
_atom_type_symbol
_atom_type_description
_atom_type_scat_dispersion_real
_atom_type_scat_dispersion_imag
_atom_type_scat_source
Ag Ag -0.8971 1.1015 'International Tables Vol C Tables 4.2.6.8 and 6.1.1.4'
O O 0.0106 0.0060 'International Tables Vol C Tables 4.2.6.8 and 6.1.1.4'
N N 0.0061 0.0033 'International Tables Vol C Tables 4.2.6.8 and 6.1.1.4'
C C 0.0033 0.0016 'International Tables Vol C Tables 4.2.6.8 and 6.1.1.4'
H H 0.0000 0.0000 'International Tables Vol C Tables 4.2.6.8 and 6.1.1.4'

loop_
_geom_angle_atom_site_label_1
_geom_angle_atom_site_label_2
_geom_angle_atom_site_label_3
_geom_angle
_geom_angle_site_symmetry_1
_geom_angle_site_symmetry_3
_geom_angle_publ_flag
N1 Ag1 N4 173.45(11) . 1_454 ?
C5 N1 C1 118.3(3) . . ?
C5 N1 Ag1 123.7(2) . . ?
C1 N1 Ag1 117.9(2) . . ?
C6 N2 N3 112.8(3) . . ?
C7 N3 N2 113.5(3) . . ?
C10 N4 C11 117.8(3) . . ?
C10 N4 Ag1 123.5(2) . 1_656 ?
C11 N4 Ag1 118.5(2) . 1_656 ?
O2 N5 O3 121.7(3) . . ?
O2 N5 O1 118.5(3) . . ?
O3 N5 O1 119.9(3) . . ?
N1 C1 C2 122.6(3) . . ?
N1 C1 H1 117(2) . . ?
C2 C1 H1 121(3) . . ?
C1 C2 C3 119.4(3) . . ?
C1 C2 H2 124(3) . . ?
C3 C2 H2 116(3) . . ?
C4 C3 C2 118.0(3) . . ?
C4 C3 C6 120.6(3) . . ?
C2 C3 C6 121.4(3) . . ?
C3 C4 C5 118.8(3) . . ?
C3 C4 H3 122(2) . . ?
C5 C4 H3 119(2) . . ?
N1 C5 C4 122.8(3) . . ?
N1 C5 H4 116(2) . . ?
C4 C5 H4 122(2) . . ?
N2 C6 C3 120.6(3) . . ?
N2 C6 H5 125(3) . . ?
C3 C6 H5 114(3) . . ?
N3 C7 C8 119.5(3) . . ?
N3 C7 H6 123(3) . . ?
C8 C7 H6 118(3) . . ?
C9 C8 C12 117.6(3) . . ?
C9 C8 C7 121.0(3) . . ?
C12 C8 C7 121.4(3) . . ?
C8 C9 C10 119.4(3) . . ?
C8 C9 H7 123(2) . . ?
C10 C9 H7 118(2) . . ?
N4 C10 C9 122.6(3) . . ?
N4 C10 H8 117(2) . . ?
C9 C10 H8 120(2) . . ?
N4 C11 C12 122.9(3) . . ?
N4 C11 H9 116(2) . . ?
C12 C11 H9 121(2) . . ?
C11 C12 C8 119.6(3) . . ?
C11 C12 H10 116(2) . . ?
C8 C12 H10 124(2) . . ?

loop_
_geom_bond_atom_site_label_1
_geom_bond_atom_site_label_2
_geom_bond_distance
_geom_bond_site_symmetry_2
_geom_bond_publ_flag
Ag1 N1 2.181(3) . ?
Ag1 N4 2.182(3) 1_454 ?
O1 N5 1.260(4) . ?
O2 N5 1.243(4) . ?
O3 N5 1.247(3) . ?
N1 C5 1.334(4) . ?
N1 C1 1.342(4) . ?
N2 C6 1.262(5) . ?
N2 N3 1.409(4) . ?
N3 C7 1.262(5) . ?
N4 C10 1.336(4) . ?
N4 C11 1.354(4) . ?
N4 Ag1 2.182(3) 1_656 ?
C1 C2 1.386(4) . ?
C1 H1 0.91(4) . ?
C2 C3 1.393(5) . ?
C2 H2 0.89(4) . ?
C3 C4 1.393(5) . ?
C3 C6 1.469(4) . ?
C4 C5 1.398(4) . ?
C4 H3 0.88(4) . ?
C5 H4 1.03(4) . ?
C6 H5 0.92(5) . ?
C7 C8 1.469(4) . ?
C7 H6 0.87(4) . ?
C8 C9 1.393(5) . ?
C8 C12 1.393(5) . ?
C9 C10 1.396(4) . ?
C9 H7 0.95(4) . ?
C10 H8 0.92(3) . ?
C11 C12 1.376(4) . ?
C11 H9 0.92(3) . ?
C12 H10 1.00(4) . ?

loop_
_geom_torsion_atom_site_label_1
_geom_torsion_atom_site_label_2
_geom_torsion_atom_site_label_3
_geom_torsion_atom_site_label_4
_geom_torsion
_geom_torsion_site_symmetry_1
_geom_torsion_site_symmetry_2
_geom_torsion_site_symmetry_3
_geom_torsion_site_symmetry_4
_geom_torsion_publ_flag
N4 Ag1 N1 C5 -80.3(10) 1_454 . . . ?
N4 Ag1 N1 C1 101.5(9) 1_454 . . . ?
C6 N2 N3 C7 138.1(4) . . . . ?
C5 N1 C1 C2 0.5(5) . . . . ?
Ag1 N1 C1 C2 178.7(3) . . . . ?
N1 C1 C2 C3 -2.1(6) . . . . ?
C1 C2 C3 C4 2.1(5) . . . . ?
C1 C2 C3 C6 -177.6(3) . . . . ?
C2 C3 C4 C5 -0.7(5) . . . . ?
C6 C3 C4 C5 179.0(3) . . . . ?
C1 N1 C5 C4 1.0(5) . . . . ?
Ag1 N1 C5 C4 -177.1(3) . . . . ?
C3 C4 C5 N1 -0.9(6) . . . . ?
N3 N2 C6 C3 177.8(3) . . . . ?
C4 C3 C6 N2 168.9(4) . . . . ?
C2 C3 C6 N2 -11.4(6) . . . . ?
N2 N3 C7 C8 179.7(3) . . . . ?
N3 C7 C8 C9 177.5(4) . . . . ?
N3 C7 C8 C12 -2.6(6) . . . . ?
C12 C8 C9 C10 0.3(5) . . . . ?
C7 C8 C9 C10 -179.8(3) . . . . ?
C11 N4 C10 C9 0.0(5) . . . . ?
Ag1 N4 C10 C9 -175.0(3) 1_656 . . . ?
C8 C9 C10 N4 -0.8(6) . . . . ?
C10 N4 C11 C12 1.4(5) . . . . ?
Ag1 N4 C11 C12 176.6(3) 1_656 . . . ?
N4 C11 C12 C8 -1.9(6) . . . . ?
C9 C8 C12 C11 1.0(5) . . . . ?
C7 C8 C12 C11 -178.9(3) . . . . ?
